data_1557575
loop_
_publ_author_name
'Olafsson, Sigurjon Norberg'
'Petersen, Thomas Nordahl'
'Andersen, Peter'

_publ_section_title
;
 Crystal Structure of Diphenylbis(diphenyldithiophosphinato)lead(IV),
 PbPh2(S2PPh2)2
;
_journal_name_full 'Acta Chemica Scandinavica'
_journal_page_first 745
_journal_page_last 748
_journal_paper_doi 10.3891/acta.chem.scand.50-0745
_journal_volume 50
_journal_year 1996
_chemical_formula_sum 'C36 H30 P2 Pb S4'
_chemical_formula_weight 859.97
_chemical_name_common
;
Diphenylbis(diphenyldithiophosphinato)lead(IV), PbPh2(S2PPh2)2
;
_space_group_IT_number 15
_space_group_name_Hall '-C 2yc'
_space_group_name_H-M_alt 'C 1 2/c 1'
_symmetry_cell_setting monoclinic
_symmetry_Int_Tables_number 15
_symmetry_space_group_name_Hall '-C 2yc'
_symmetry_space_group_name_H-M 'C 1 2/c 1'
_cell_angle_alpha 90.
_cell_angle_beta 122.27(4)
_cell_angle_gamma 90.
_cell_formula_units_Z 4
_cell_length_a 26.899(18)
_cell_length_b 6.559(4)
_cell_length_c 23.181(10)
_cell_volume 3458(4)
_diffrn_ambient_temperature 295
_diffrn_radiation_probe x-ray
_diffrn_radiation_type CuK\a
_diffrn_radiation_wavelength 1.5418
_refine_ls_goodness_of_fit_ref 1.105
_refine_ls_number_parameters 256
_refine_ls_number_reflns 4618
_refine_ls_R_factor_gt 0.032
_refine_ls_wR_factor_ref 0.078
_cod_data_source_file Acta-Chem-Scand-1996-50-745-2.cif
_cod_data_source_block 2
_cod_depositor_comments
;
The atomic coordinates are from data at 122K...
Cell parameters at 295K are from powder diffraction data
;
_cod_original_cell_volume 3458(3)
_cod_original_sg_symbol_H-M 'C 2/c'
_cod_database_code 1557575

loop_
_space_group_symop_id
_space_group_symop_operation_xyz
1 x,y,z
2 -x,y,1/2-z
3 -x,-y,-z
4 x,-y,1/2+z
5 1/2+x,1/2+y,z
6 1/2-x,1/2+y,1/2-z
7 1/2-x,1/2-y,-z
8 1/2+x,1/2-y,1/2+z

loop_
_atom_site_label
_atom_site_type_symbol
_atom_site_thermal_displace_type
_atom_site_fract_x
_atom_site_fract_y
_atom_site_fract_z
_atom_site_occupancy
_atom_site_U_iso_or_equiv
_atom_site_calc_flag
_atom_site_refinement_flags
_atom_site_disorder_assembly
_atom_site_disorder_group
Pb Pb Uiso 0.50000 0.61660(10) 0.25000 1.000 0.0130(10) . . . .
S1 S Uiso 0.46590(10) 0.92710(10) 0.29640(10) 1.000 0.0160(10) . . . .
S2 S Uiso 0.43510(10) 0.43600(10) 0.31260(10) 1.000 0.0180(10) . . . .
P P Uiso 0.41400(10) 0.73010(10) 0.31180(10) 1.000 0.0140(10) . . . .
C11 C Uiso 0.41820(10) 0.5392(3) 0.15390(10) 1.000 0.0170(10) . . . .
C12 C Uiso 0.39620(10) 0.3391(4) 0.14230(10) 1.000 0.0220(10) . . . .
C13 C Uiso 0.34370(10) 0.2947(4) 0.08090(10) 1.000 0.0280(10) . . . .
C14 C Uiso 0.31390(10) 0.4499(5) 0.03220(10) 1.000 0.0320(10) . . . .
C15 C Uiso 0.33620(10) 0.6484(5) 0.0447(2) 1.000 0.0330(10) . . . .
C16 C Uiso 0.38890(10) 0.6949(4) 0.10620(10) 1.000 0.0250(10) . . . .
C21 C Uiso 0.42090(10) 0.7975(3) 0.39230(10) 1.000 0.0150(10) . . . .
C22 C Uiso 0.41640(10) 1.0031(3) 0.40780(10) 1.000 0.0190(10) . . . .
C23 C Uiso 0.42240(10) 1.0509(4) 0.47020(10) 1.000 0.0220(10) . . . .
C24 C Uiso 0.43290(10) 0.8964(4) 0.51720(10) 1.000 0.0230(10) . . . .
C25 C Uiso 0.43730(10) 0.6921(4) 0.50220(10) 1.000 0.0240(10) . . . .
C26 C Uiso 0.43130(10) 0.6428(3) 0.43970(10) 1.000 0.0200(10) . . . .
C31 C Uiso 0.33770(10) 0.7828(3) 0.24480(10) 1.000 0.0180(10) . . . .
C32 C Uiso 0.29600(10) 0.6245(5) 0.2221(2) 1.000 0.0300(10) . . . .
C33 C Uiso 0.23710(10) 0.6636(6) 0.1712(2) 1.000 0.0390(10) . . . .
C34 C Uiso 0.21990(10) 0.8596(6) 0.1435(2) 1.000 0.0360(10) . . . .
C35 C Uiso 0.26140(10) 1.0179(5) 0.1661(2) 1.000 0.0340(10) . . . .
C36 C Uiso 0.32030(10) 0.9804(4) 0.21660(10) 1.000 0.0260(10) . . . .

loop_
_atom_type_symbol
_atom_type_description
_atom_type_scat_dispersion_real
_atom_type_scat_dispersion_imag
_atom_type_scat_source
C C 0.0181 0.0091 ' International Tables Vol C Tables 4.2.6.8 and 6.1.1.4'
P P 0.2955 0.4335 ' International Tables Vol C Tables 4.2.6.8 and 6.1.1.4'
Pb Pb -4.0753 8.5060 ' International Tables Vol C Tables 4.2.6.8 and 6.1.1.4'
S S 0.3331 0.5567 ' International Tables Vol C Tables 4.2.6.8 and 6.1.1.4'

loop_
_geom_angle_atom_site_label_1
_geom_angle_atom_site_label_2
_geom_angle_atom_site_label_3
_geom_angle
_geom_angle_site_symmetry_1
_geom_angle_site_symmetry_2
_geom_angle_site_symmetry_3
_geom_angle_publ_flag
S1 Pb S2 72.45(6) . . . yes
S1 Pb P 37.59(5) . . . yes
S1 Pb C11 102.13(9) . . . yes
S1 Pb S1 81.25(8) . . 2_655 yes
S1 Pb S2 153.19(6) . . 2_655 yes
S1 Pb P 117.33(6) . . 2_655 yes
S1 Pb C11 98.08(8) . . 2_655 yes
S2 Pb P 35.86(4) . . . yes
S2 Pb C11 82.80(9) . . . yes
S1 Pb S2 153.19(6) 2_655 . . yes
S2 Pb S2 134.19(5) . . 2_655 yes
S2 Pb P 168.93(4) . . 2_655 yes
S2 Pb C11 86.88(10) . . 2_655 yes
P Pb C11 86.52(10) . . . yes
S1 Pb P 117.33(6) 2_655 . . yes
S2 Pb P 168.93(4) 2_655 . . yes
P Pb P 154.63(4) . . 2_655 yes
P Pb C11 99.33(9) . . 2_655 yes
S1 Pb C11 98.08(8) 2_655 . . yes
S2 Pb C11 86.88(10) 2_655 . . yes
P Pb C11 99.33(9) 2_655 . . yes
C11 Pb C11 153.28(8) . . 2_655 yes
S1 Pb S2 72.45(6) 2_655 . 2_655 yes
S1 Pb P 37.59(5) 2_655 . 2_655 yes
S1 Pb C11 102.13(9) 2_655 . 2_655 yes
S2 Pb P 35.86(4) 2_655 . 2_655 yes
S2 Pb C11 82.80(9) 2_655 . 2_655 yes
P Pb C11 86.52(10) 2_655 . 2_655 yes
Pb S1 P 90.10(7) . . . yes
Pb S2 P 81.54(10) . . . yes
Pb P S1 52.31(9) . . . yes
Pb P S2 62.60(10) . . . yes
Pb P C21 139.82(15) . . . yes
Pb P C31 113.11(13) . . . yes
S1 P S2 112.84(17) . . . yes
S1 P C21 108.37(12) . . . yes
S1 P C31 106.88(13) . . . yes
S2 P C21 110.41(12) . . . yes
S2 P C31 111.91(12) . . . yes
C21 P C31 106.12(18) . . . yes
Pb C11 C12 120.08(15) . . . yes
Pb C11 C16 118.00(16) . . . yes
C12 C11 C16 121.9(2) . . . no
C11 C12 C13 118.8(2) . . . no
C12 C13 C14 119.9(2) . . . no
C13 C14 C15 120.6(3) . . . no
C14 C15 C16 120.1(3) . . . no
C11 C16 C15 118.7(3) . . . no
P C21 C22 120.86(16) . . . yes
P C21 C26 119.43(16) . . . yes
C22 C21 C26 119.7(2) . . . no
C21 C22 C23 119.7(2) . . . no
C22 C23 C24 120.3(2) . . . no
C23 C24 C25 120.4(2) . . . no
C24 C25 C26 119.7(2) . . . no
C21 C26 C25 120.2(2) . . . no
P C31 C32 119.2(2) . . . yes
P C31 C36 120.70(19) . . . yes
C32 C31 C36 120.1(3) . . . no
C31 C32 C33 119.7(3) . . . no
C32 C33 C34 120.1(3) . . . no
C33 C34 C35 120.3(3) . . . no
C34 C35 C36 120.1(3) . . . no
C31 C36 C35 119.7(3) . . . no

loop_
_geom_bond_atom_site_label_1
_geom_bond_atom_site_label_2
_geom_bond_distance
_geom_bond_site_symmetry_1
_geom_bond_site_symmetry_2
_geom_bond_publ_flag
Pb S1 2.683(3) . . yes
Pb S2 3.043(3) . . yes
Pb P 3.391(4) . . yes
Pb C11 2.197(3) . . yes
Pb S1 2.683(3) . 2_655 yes
Pb S2 3.043(3) . 2_655 yes
Pb P 3.391(4) . 2_655 yes
Pb C11 2.197(3) . 2_655 yes
S1 P 2.068(4) . . yes
S2 P 2.008(2) . . yes
P C21 1.828(3) . . yes
P C31 1.828(4) . . yes
C11 C12 1.405(3) . . no
C11 C16 1.399(3) . . no
C12 C13 1.400(3) . . no
C13 C14 1.410(4) . . no
C14 C15 1.398(5) . . no
C15 C16 1.406(5) . . no
C21 C22 1.417(3) . . no
C21 C26 1.410(3) . . no
C22 C23 1.403(3) . . no
C23 C24 1.402(3) . . no
C24 C25 1.405(4) . . no
C25 C26 1.407(3) . . no
C31 C32 1.408(4) . . no
C31 C36 1.414(3) . . no
C32 C33 1.404(5) . . no
C33 C34 1.401(6) . . no
C34 C35 1.405(5) . . no
C35 C36 1.400(5) . . no

loop_
_geom_torsion_atom_site_label_1
_geom_torsion_atom_site_label_2
_geom_torsion_atom_site_label_3
_geom_torsion_atom_site_label_4
_geom_torsion
_geom_torsion_site_symmetry_1
_geom_torsion_site_symmetry_2
_geom_torsion_site_symmetry_3
_geom_torsion_site_symmetry_4
_geom_torsion_publ_flag
S2 Pb S1 P -10.72(9) . . . . no
C11 Pb S1 P 67.60(11) . . . . no
S1 Pb S1 P 164.05(11) 2_655 . . . no
S2 Pb S1 P 175.17(12) 2_655 . . . no
P Pb S1 P 174.93(9) 2_655 . . . no
C11 Pb S1 P -94.82(11) 2_655 . . . no
S1 Pb S2 P 11.16(10) . . . . no
C11 Pb S2 P -94.04(11) . . . . no
S1 Pb S2 P -0.36(18) 2_655 . . . no
S2 Pb S2 P -172.53(9) 2_655 . . . no
C11 Pb S2 P 110.66(11) 2_655 . . . no
S1 Pb P S2 -162.39(14) . . . . no
S1 Pb P C21 -72.68(15) . . . . no
S1 Pb P C31 93.98(12) . . . . no
S2 Pb P S1 162.39(14) . . . . no
S2 Pb P C21 89.71(15) . . . . no
S2 Pb P C31 -103.64(13) . . . . no
C11 Pb P S1 -115.10(11) . . . . no
C11 Pb P S2 82.52(11) . . . . no
C11 Pb P C21 172.22(13) . . . . no
C11 Pb P C31 -21.12(11) . . . . no
S1 Pb P S1 -17.80(12) 2_655 . . . no
S1 Pb P S2 179.82(10) 2_655 . . . no
S1 Pb P C21 -90.48(13) 2_655 . . . no
S1 Pb P C31 76.18(11) 2_655 . . . no
P Pb P S1 -10.57(17) 2_655 . . . no
P Pb P S2 -172.95(12) 2_655 . . . no
P Pb P C21 -83.24(17) 2_655 . . . no
P Pb P C31 83.41(15) 2_655 . . . no
C11 Pb P S1 91.15(11) 2_655 . . . no
C11 Pb P S2 -71.24(11) 2_655 . . . no
C11 Pb P C21 18.47(14) 2_655 . . . no
C11 Pb P C31 -174.88(10) 2_655 . . . no
S1 Pb C11 C12 -124.7(2) . . . . no
S1 Pb C11 C16 54.2(2) . . . . no
S2 Pb C11 C12 -54.4(2) . . . . no
S2 Pb C11 C16 124.4(2) . . . . no
P Pb C11 C12 -90.3(2) . . . . no
P Pb C11 C16 88.6(2) . . . . no
S1 Pb C11 C12 152.6(2) 2_655 . . . no
S1 Pb C11 C16 -28.5(2) 2_655 . . . no
S2 Pb C11 C12 80.9(2) 2_655 . . . no
S2 Pb C11 C16 -100.3(2) 2_655 . . . no
P Pb C11 C12 114.6(2) 2_655 . . . no
P Pb C11 C16 -66.5(2) 2_655 . . . no
C11 Pb C11 C12 13.7(4) 2_655 . . . no
C11 Pb C11 C16 -167.5(2) 2_655 . . . no
Pb S1 P S2 16.95(13) . . . . no
Pb S1 P C21 139.53(13) . . . . no
Pb S1 P C31 -106.49(12) . . . . no
Pb S2 P S1 -15.06(12) . . . . no
Pb S2 P C21 -136.50(16) . . . . no
Pb S2 P C31 105.54(16) . . . . no
Pb P C21 C22 99.8(2) . . . . no
Pb P C21 C26 -79.7(3) . . . . no
S1 P C21 C22 47.0(3) . . . . no
S1 P C21 C26 -132.5(2) . . . . no
S2 P C21 C22 171.1(2) . . . . no
S2 P C21 C26 -8.4(3) . . . . no
C31 P C21 C22 -67.5(3) . . . . no
C31 P C21 C26 113.1(2) . . . . no
Pb P C31 C32 95.4(3) . . . . no
Pb P C31 C36 -85.5(2) . . . . no
S1 P C31 C32 151.0(2) . . . . no
S1 P C31 C36 -29.9(3) . . . . no
S2 P C31 C32 27.0(3) . . . . no
S2 P C31 C36 -153.9(2) . . . . no
C21 P C31 C32 -93.5(2) . . . . no
C21 P C31 C36 85.6(2) . . . . no
Pb C11 C12 C13 179.4(2) . . . . no
C16 C11 C12 C13 0.6(4) . . . . no
Pb C11 C16 C15 -179.4(2) . . . . no
C12 C11 C16 C15 -0.6(4) . . . . no
C11 C12 C13 C14 -0.2(4) . . . . no
C12 C13 C14 C15 -0.2(4) . . . . no
C13 C14 C15 C16 0.2(5) . . . . no
C14 C15 C16 C11 0.2(5) . . . . no
P C21 C22 C23 -179.4(2) . . . . no
C26 C21 C22 C23 0.1(4) . . . . no
P C21 C26 C25 179.4(2) . . . . no
C22 C21 C26 C25 -0.1(4) . . . . no
C21 C22 C23 C24 0.1(4) . . . . no
C22 C23 C24 C25 -0.2(4) . . . . no
C23 C24 C25 C26 0.2(4) . . . . no
C24 C25 C26 C21 0.0(4) . . . . no
P C31 C32 C33 179.3(3) . . . . no
C36 C31 C32 C33 0.2(5) . . . . no
P C31 C36 C35 -179.0(3) . . . . no
C32 C31 C36 C35 0.1(4) . . . . no
C31 C32 C33 C34 -0.4(5) . . . . no
C32 C33 C34 C35 0.4(6) . . . . no
C33 C34 C35 C36 -0.1(6) . . . . no
C34 C35 C36 C31 -0.2(5) . . . . no
